data_7248355
loop_
_publ_author_name
'B\"uchele, Wolfgang R. E.'
'Schlachta, Tim P.'
'Gebendorfer, Andreas L.'
'Pamperin, Jenny'
'Richter, Leon F.'
'Sauer, Michael J.'
'Prokop, Aram'
'K\"uhn, Fritz E.'

_publ_section_title
;
 Synthesis, characterization, and biomedical evaluation of
 ethylene-bridged tetra-NHC Pd(ii), Pt(ii) and Au(iii) complexes, with
 apoptosis-inducing properties in cisplatin-resistant neuroblastoma cells
;
_journal_issue 15
_journal_name_full 'RSC Advances'
_journal_page_first 10244
_journal_page_last 10254
_journal_paper_doi 10.1039/D4RA01195C
_journal_volume 14
_journal_year 2024
_chemical_compound_source 'see text'
_chemical_formula_moiety 'C20 H36 N8 Pt, 2(F6 P)'
_chemical_formula_sum 'C20 H36 F12 N8 P2 Pt'
_chemical_formula_weight 873.59
_chemical_name_systematic PtL13
_space_group_IT_number 15
_space_group_name_Hall '-C 2yc'
_space_group_name_H-M_alt 'C 1 2/c 1'
_symmetry_cell_setting monoclinic
_symmetry_Int_Tables_number 15
_symmetry_space_group_name_Hall '-C 2yc'
_symmetry_space_group_name_H-M 'C 1 2/c 1'
_atom_sites_solution_hydrogens geom
_atom_sites_solution_primary iterative
_atom_sites_solution_secondary difmap
_audit_update_record
;
2023-10-05 deposited with the CCDC.	2024-03-15 downloaded from the CCDC.
;
_cell_angle_alpha 90
_cell_angle_beta 122.799(2)
_cell_angle_gamma 90
_cell_formula_units_Z 4
_cell_length_a 23.0841(18)
_cell_length_b 10.8943(8)
_cell_length_c 13.7057(11)
_cell_measurement_reflns_used 9350
_cell_measurement_temperature 100
_cell_measurement_theta_max 27.5045
_cell_measurement_theta_min 2.9782
_cell_volume 2897.3(4)
_computing_cell_refinement 'SAINT (Bruker, 2019)'
_computing_data_collection 'APEX 4 Control Software (Bruker, 2021)'
_computing_data_reduction 'SAINT (Bruker, 2019)'
_computing_molecular_graphics 'PLATON (Spek, 2011)'
_computing_publication_material 'PLATON (Spek, 2011), enCIFer (Allen, 2004)'
_computing_structure_refinement 'SHELXL (Sheldrick, 2018), SHELXLE (Huebschle, 2011)'
_computing_structure_solution 'SHELXT (Sheldrick, 2015)'
_diffrn_ambient_temperature 100
_diffrn_detector ' Bruker Photon-100 CMOS '
_diffrn_detector_area_resol_mean 16
_diffrn_measured_fraction_theta_full 0.994
_diffrn_measured_fraction_theta_max 0.992
_diffrn_measurement_device ' \k-geometry diffractometer '
_diffrn_measurement_device_type ' Bruker D8 Venture '
_diffrn_measurement_method ' phi- and omega-rotation '
_diffrn_radiation_monochromator 'Helios optic'
_diffrn_radiation_probe x-ray
_diffrn_radiation_source 'TXS rotating anode'
_diffrn_radiation_type MoK\a
_diffrn_radiation_wavelength 0.71073
_diffrn_reflns_av_R_equivalents 0.0376
_diffrn_reflns_av_unetI/netI 0.0138
_diffrn_reflns_limit_h_max 29
_diffrn_reflns_limit_h_min -29
_diffrn_reflns_limit_k_max 13
_diffrn_reflns_limit_k_min -13
_diffrn_reflns_limit_l_max 17
_diffrn_reflns_limit_l_min -17
_diffrn_reflns_number 74241
_diffrn_reflns_reduction_process
;
;
_diffrn_reflns_theta_full 25.24
_diffrn_reflns_theta_max 27.10
_diffrn_reflns_theta_min 2.39
_exptl_absorpt_coefficient_mu 5.060
_exptl_absorpt_correction_T_max 0.7456
_exptl_absorpt_correction_T_min 0.6717
_exptl_absorpt_correction_type multi-scan
_exptl_absorpt_process_details 'SADABS 2016/2, Bruker, 2016'
_exptl_crystal_colour yellow
_exptl_crystal_density_diffrn 2.003
_exptl_crystal_density_method 'Not Measured'
_exptl_crystal_description fragment
_exptl_crystal_F_000 1712
_exptl_crystal_recrystallization_method 'MeCN/Et2O Vapor Diffusion'
_exptl_crystal_size_max 0.138
_exptl_crystal_size_mid 0.093
_exptl_crystal_size_min 0.075
_refine_diff_density_max 0.374
_refine_diff_density_min -0.619
_refine_diff_density_rms 0.066
_refine_ls_extinction_method none
_refine_ls_goodness_of_fit_ref 1.167
_refine_ls_hydrogen_treatment constr
_refine_ls_matrix_type full
_refine_ls_number_parameters 337
_refine_ls_number_reflns 3182
_refine_ls_number_restraints 621
_refine_ls_restrained_S_all 1.150
_refine_ls_R_factor_all 0.0161
_refine_ls_R_factor_gt 0.0138
_refine_ls_shift/su_max 0.018
_refine_ls_shift/su_mean 0.002
_refine_ls_structure_factor_coef Fsqd
_refine_ls_weighting_details 'W=1/[\S^2^(FO^2^)+(0.0059P)^2^+5.2187P] WHERE P=(FO^2^+2FC^2^)/3'
_refine_ls_weighting_scheme calc
_refine_ls_wR_factor_gt 0.0293
_refine_ls_wR_factor_ref 0.0304
_reflns_number_gt 2884
_reflns_number_total 3182
_reflns_threshold_expression I>2\s(I)
_cod_data_source_file d4ra01195c2.cif
_cod_data_source_block bucyo1_2_0m
_cod_original_sg_symbol_H-M 'C 2/c'
_cod_database_code 7248355

loop_
_space_group_symop_id
_space_group_symop_operation_xyz
1 x,y,z
2 -x,y,1/2-z
3 -x,-y,-z
4 x,-y,1/2+z
5 1/2+x,1/2+y,z
6 1/2-x,1/2+y,1/2-z
7 1/2-x,1/2-y,-z
8 1/2+x,1/2-y,1/2+z

loop_
_atom_site_aniso_label
_atom_site_aniso_U_11
_atom_site_aniso_U_22
_atom_site_aniso_U_33
_atom_site_aniso_U_23
_atom_site_aniso_U_13
_atom_site_aniso_U_12
Pt1 0.0122(1) 0.0176(1) 0.0119(1) 0.0016(1) 0.0061(1) 0.0014(1)
P1_1 0.0206(10) 0.0166(9) 0.0229(9) -0.0036(7) 0.0140(7) -0.0028(7)
P1_2 0.042(3) 0.064(3) 0.052(3) -0.027(2) 0.035(2) -0.014(2)
N1 0.0264(9) 0.0244(9) 0.0401(11) -0.0010(8) 0.0070(8) 0.0087(7)
F1_1 0.0292(14) 0.056(2) 0.0441(19) -0.0248(15) 0.0223(14) -0.0160(14)
N2 0.0282(9) 0.0365(10) 0.0170(8) 0.0078(7) 0.0110(7) 0.0096(7)
F2_1 0.039(2) 0.0401(19) 0.0282(16) 0.0038(15) 0.0235(15) 0.0064(18)
N3 0.016(2) 0.026(2) 0.026(3) -0.0095(18) 0.0090(18) -0.0044(18)
F3_1 0.0254(14) 0.074(3) 0.047(2) -0.027(2) 0.0192(14) -0.0134(17)
N3A 0.017(2) 0.019(2) 0.025(3) -0.0010(17) 0.0113(18) 0.0004(17)
N4 0.019(3) 0.021(4) 0.023(3) -0.003(3) 0.009(2) 0.002(2)
F4_1 0.045(2) 0.085(5) 0.039(2) -0.018(2) 0.0309(19) -0.007(3)
N4A 0.008(2) 0.018(4) 0.015(2) -0.002(3) 0.0042(16) -0.001(2)
F5_1 0.074(3) 0.0385(17) 0.057(2) 0.0165(14) 0.042(2) 0.0125(17)
F6_1 0.060(3) 0.0272(15) 0.079(3) -0.0073(14) 0.040(2) 0.0061(15)
C1 0.0147(8) 0.0239(9) 0.0202(9) 0.0031(7) 0.0101(7) 0.0018(7)
C2 0.0413(13) 0.0307(12) 0.085(2) 0.0280(13) 0.0410(14) 0.0161(11)
C3 0.0308(12) 0.0603(16) 0.0441(14) 0.0355(13) 0.0184(11) 0.0137(11)
C4 0.0253(10) 0.0647(16) 0.0218(10) -0.0140(10) 0.0109(9) -0.0058(10)
C5 0.028(2) 0.018(2) 0.034(2) 0.0013(19) 0.0171(18) 0.0026(17)
C5A 0.026(2) 0.018(2) 0.027(2) -0.0023(18) 0.015(2) 0.0046(17)
C6 0.022(3) 0.019(2) 0.031(2) -0.0052(16) 0.015(2) 0.0008(17)
C6A 0.024(3) 0.025(2) 0.031(2) -0.0071(17) 0.015(2) -0.001(2)
C7 0.015(3) 0.026(3) 0.012(4) 0.003(2) 0.009(2) 0.005(2)
C7A 0.020(3) 0.014(3) 0.011(3) -0.0011(19) 0.009(2) -0.002(2)
C8 0.020(3) 0.028(3) 0.027(3) -0.0040(19) 0.0103(19) -0.0049(19)
C8A 0.017(3) 0.027(3) 0.024(2) -0.004(2) 0.0091(19) -0.006(2)
C9 0.014(2) 0.034(4) 0.026(3) -0.006(3) 0.0069(18) -0.004(3)
C9A 0.016(2) 0.030(3) 0.032(3) -0.003(3) 0.0099(19) -0.002(2)
C10 0.024(4) 0.022(5) 0.027(3) 0.003(3) 0.012(3) 0.006(3)
C10A 0.022(4) 0.018(5) 0.031(3) 0.001(3) 0.016(3) 0.007(3)
F1_2 0.051(4) 0.075(5) 0.041(3) 0.004(3) 0.021(3) 0.007(3)
F2_2 0.062(6) 0.066(6) 0.072(5) -0.043(4) 0.056(5) -0.040(4)
F3_2 0.050(4) 0.044(3) 0.098(5) 0.013(3) 0.046(4) 0.006(3)
F4_2 0.027(3) 0.059(5) 0.023(3) -0.009(2) 0.013(2) 0.003(3)
F5_2 0.045(4) 0.059(4) 0.063(4) -0.029(3) 0.040(4) -0.028(3)
F6_2 0.043(4) 0.044(4) 0.053(4) -0.021(3) 0.029(3) -0.019(3)

loop_
_atom_site_label
_atom_site_type_symbol
_atom_site_thermal_displace_type
_atom_site_fract_x
_atom_site_fract_y
_atom_site_fract_z
_atom_site_occupancy
_atom_site_U_iso_or_equiv
_atom_site_calc_flag
_atom_site_refinement_flags
_atom_site_disorder_assembly
_atom_site_disorder_group
Pt1 Pt Uani 0.50000 0.50000 0.50000 1.000 0.0141(1) d SP . .
P1_1 P Uani 0.33584(14) 0.9441(2) 0.5311(3) 0.640(12) 0.0189(5) d DUP B 3
P1_2 P Uani 0.6677(4) 0.0526(6) 0.4776(6) 0.360(12) 0.0478(17) d DUP B 4
N1 N Uani 0.53386(10) 0.24415(17) 0.59410(17) 1.000 0.0359(6) d . . .
F1_1 F Uani 0.41371(19) 0.9969(5) 0.6098(4) 0.640(12) 0.0419(10) d DUP B 3
N2 N Uani 0.57081(9) 0.37421(17) 0.73337(14) 1.000 0.0279(5) d . . .
F2_1 F Uani 0.3279(3) 0.9593(6) 0.6394(4) 0.640(12) 0.0331(11) d DUP B 3
N3 N Uani 0.4005(4) 0.2987(8) 0.3751(7) 0.509(8) 0.0239(14) d DUP A 2
F3_1 F Uani 0.2597(2) 0.8938(6) 0.4549(4) 0.640(12) 0.0490(13) d DUP B 3
N3A N Uani 0.3887(4) 0.3033(7) 0.3931(7) 0.491(8) 0.0204(14) d DUP A 1
N4 N Uani 0.3460(6) 0.4516(9) 0.3880(13) 0.509(8) 0.0222(19) d DUP A 2
F4_1 F Uani 0.3445(5) 0.9351(9) 0.4232(7) 0.640(12) 0.0522(19) d DUP B 3
N4A N Uani 0.3474(5) 0.4816(8) 0.3966(12) 0.491(8) 0.0147(16) d DUP A 1
F5_1 F Uani 0.3087(3) 1.0815(4) 0.4929(4) 0.640(12) 0.0532(13) d DUP B 3
F6_1 F Uani 0.3656(3) 0.8108(3) 0.5751(5) 0.640(12) 0.0542(15) d DUP B 3
C1 C Uani 0.53771(9) 0.36218(17) 0.61906(16) 1.000 0.0193(5) d . . .
C2 C Uani 0.56648(13) 0.1649(2) 0.6962(3) 1.000 0.0489(9) d . . .
C3 C Uani 0.59529(12) 0.2571(3) 0.7945(2) 1.000 0.0460(8) d . . .
C4 C Uani 0.58883(12) 0.4876(2) 0.79830(19) 1.000 0.0382(7) d . . .
C5 C Uani 0.4984(2) 0.1631(5) 0.4997(4) 0.509(8) 0.0265(12) d UP A 2
C5A C Uani 0.5061(2) 0.2167(5) 0.4626(4) 0.491(8) 0.0233(12) d UP A 1
C6 C Uani 0.4577(3) 0.2298(4) 0.3866(4) 0.509(8) 0.0237(14) d UP A 2
C6A C Uani 0.4288(3) 0.1995(5) 0.3936(4) 0.491(8) 0.0266(14) d UP A 1
C7 C Uani 0.4071(4) 0.4126(10) 0.4138(13) 0.509(8) 0.0168(19) d DUP A 2
C7A C Uani 0.4044(4) 0.4216(9) 0.4243(14) 0.491(8) 0.0147(17) d DUP A 1
C8 C Uani 0.3284(3) 0.2571(6) 0.3075(5) 0.509(8) 0.0262(17) d DUP A 2
C8A C Uani 0.3132(3) 0.2842(6) 0.3260(5) 0.491(8) 0.0237(16) d DUP A 1
C9 C Uani 0.2926(3) 0.3565(7) 0.3338(6) 0.509(8) 0.0267(18) d DUP A 2
C9A C Uani 0.2875(3) 0.4002(7) 0.3499(7) 0.491(8) 0.0276(16) d DUP A 1
C10 C Uani 0.3298(6) 0.5744(8) 0.4081(11) 0.509(8) 0.025(2) d UP A 2
C10A C Uani 0.3415(6) 0.6097(9) 0.4198(11) 0.491(8) 0.023(2) d UP A 1
F1_2 F Uani 0.6110(4) 0.1580(10) 0.4006(7) 0.360(12) 0.058(2) d DUP B 4
F2_2 F Uani 0.6746(7) 0.0216(13) 0.3709(10) 0.360(12) 0.057(3) d DUP B 4
F3_2 F Uani 0.7230(5) -0.0454(8) 0.5547(10) 0.360(12) 0.061(2) d DUP B 4
F4_2 F Uani 0.6562(8) 0.0949(15) 0.5780(10) 0.360(12) 0.037(2) d DUP B 4
F5_2 F Uani 0.6083(5) -0.0440(9) 0.4357(9) 0.360(12) 0.050(2) d DUP B 4
F6_2 F Uani 0.7265(5) 0.1539(8) 0.5224(8) 0.360(12) 0.045(2) d DUP B 4
H5AA H Uiso 0.51806 0.28572 0.42971 0.491(8) 0.0280 c RUP A 1
H5AB H Uiso 0.52836 0.14153 0.45728 0.491(8) 0.0280 c RUP A 1
H2A H Uiso 0.60357 0.11477 0.70056 1.000 0.0590 c RU . .
H2B H Uiso 0.53243 0.10996 0.69660 1.000 0.0590 c RU . .
H6AA H Uiso 0.41330 0.18055 0.31235 0.491(8) 0.0320 c RUP A 1
H3A H Uiso 0.57722 0.24242 0.84457 1.000 0.0550 c RU . .
H3B H Uiso 0.64627 0.25416 0.84269 1.000 0.0550 c RU . .
H6AB H Uiso 0.41814 0.12713 0.42496 0.491(8) 0.0320 c RUP A 1
H4A H Uiso 0.56375 0.55579 0.74519 1.000 0.0570 c RU . .
H4B H Uiso 0.63852 0.50176 0.83756 1.000 0.0570 c RU . .
H4C H Uiso 0.57643 0.48212 0.85617 1.000 0.0570 c RU . .
H8AA H Uiso 0.30081 0.21101 0.35388 0.491(8) 0.0280 c RUP A 1
H5A H Uiso 0.46699 0.11143 0.51037 0.509(8) 0.0320 c RUP A 2
H5B H Uiso 0.53205 0.10827 0.49792 0.509(8) 0.0320 c RUP A 2
H8AB H Uiso 0.29440 0.27478 0.24216 0.491(8) 0.0280 c RUP A 1
H6A H Uiso 0.48851 0.28695 0.37937 0.509(8) 0.0290 c RUP A 2
H6B H Uiso 0.43962 0.16974 0.32233 0.509(8) 0.0290 c RUP A 2
H9AA H Uiso 0.24726 0.43410 0.27782 0.491(8) 0.0330 c RUP A 1
H9AB H Uiso 0.27470 0.38606 0.40726 0.491(8) 0.0330 c RUP A 1
H8A H Uiso 0.32327 0.17557 0.33400 0.509(8) 0.0320 c RUP A 2
H8B H Uiso 0.31036 0.25324 0.22357 0.509(8) 0.0320 c RUP A 2
H9A H Uiso 0.25095 0.38698 0.26189 0.509(8) 0.0320 c RUP A 2
H9B H Uiso 0.27971 0.32655 0.38766 0.509(8) 0.0320 c RUP A 2
H10A H Uiso 0.32256 0.65734 0.34805 0.491(8) 0.0340 c RUP A 1
H10B H Uiso 0.38722 0.64161 0.47844 0.491(8) 0.0340 c RUP A 1
H10C H Uiso 0.31090 0.61665 0.44839 0.491(8) 0.0340 c RUP A 1
H10D H Uiso 0.30130 0.61687 0.33368 0.509(8) 0.0380 c RUP A 2
H10E H Uiso 0.37266 0.62038 0.45726 0.509(8) 0.0380 c RUP A 2
H10F H Uiso 0.30464 0.56878 0.44695 0.509(8) 0.0380 c RUP A 2

loop_
_atom_type_symbol
_atom_type_description
_atom_type_scat_dispersion_real
_atom_type_scat_dispersion_imag
_atom_type_scat_source
C C 0.0033 0.0016 ' International Tables Vol C Tables 4.2.6.8 and 6.1.1.4'
H H 0.0000 0.0000 ' International Tables Vol C Tables 4.2.6.8 and 6.1.1.4'
F F 0.0171 0.0103 ' International Tables Vol C Tables 4.2.6.8 and 6.1.1.4'
N N 0.0061 0.0033 ' International Tables Vol C Tables 4.2.6.8 and 6.1.1.4'
P P 0.1023 0.0942 ' International Tables Vol C Tables 4.2.6.8 and 6.1.1.4'
Pt Pt -1.7033 8.3905 ' International Tables Vol C Tables 4.2.6.8 and 6.1.1.4'

loop_
_geom_angle_atom_site_label_1
_geom_angle_atom_site_label_2
_geom_angle_atom_site_label_3
_geom_angle
_geom_angle_site_symmetry_1
_geom_angle_site_symmetry_2
_geom_angle_site_symmetry_3
_geom_angle_publ_flag
C1 Pt1 C7 88.8(4) . . . yes
C1 Pt1 C7A 88.5(4) . . . yes
C1 Pt1 C1 180.00 . . 3_666 yes
C1 Pt1 C7 91.2(4) . . 3_666 yes
C1 Pt1 C7A 91.5(4) . . 3_666 yes
C1 Pt1 C7 91.2(4) 3_666 . . yes
C7 Pt1 C7 180.00 . . 3_666 yes
C1 Pt1 C7A 91.5(4) 3_666 . . yes
C7A Pt1 C7A 180.00 . . 3_666 yes
C1 Pt1 C7 88.8(4) 3_666 . 3_666 yes
C1 Pt1 C7A 88.5(4) 3_666 . 3_666 yes
F1_1 P1_1 F4_1 89.3(5) . . . yes
F1_1 P1_1 F5_1 89.0(3) . . . yes
F1_1 P1_1 F6_1 88.6(4) . . . yes
F2_1 P1_1 F3_1 90.2(4) . . . yes
F2_1 P1_1 F4_1 177.5(5) . . . yes
F2_1 P1_1 F5_1 89.2(3) . . . yes
F2_1 P1_1 F6_1 89.2(4) . . . yes
F3_1 P1_1 F4_1 91.1(5) . . . yes
F3_1 P1_1 F5_1 90.6(4) . . . yes
F3_1 P1_1 F6_1 91.8(4) . . . yes
F4_1 P1_1 F5_1 88.7(4) . . . yes
F4_1 P1_1 F6_1 92.9(5) . . . yes
F5_1 P1_1 F6_1 177.1(4) . . . yes
F1_1 P1_1 F2_1 89.4(3) . . . yes
F1_1 P1_1 F3_1 179.4(4) . . . yes
F2_2 P1_2 F3_2 91.4(8) . . . yes
F2_2 P1_2 F4_2 174.5(9) . . . yes
F2_2 P1_2 F5_2 91.4(8) . . . yes
F2_2 P1_2 F6_2 90.7(8) . . . yes
F3_2 P1_2 F4_2 94.1(8) . . . yes
F3_2 P1_2 F5_2 91.2(7) . . . yes
F3_2 P1_2 F6_2 90.0(7) . . . yes
F4_2 P1_2 F5_2 89.4(9) . . . yes
F4_2 P1_2 F6_2 88.4(8) . . . yes
F5_2 P1_2 F6_2 177.6(9) . . . yes
F1_2 P1_2 F6_2 88.8(6) . . . yes
F1_2 P1_2 F3_2 178.2(7) . . . yes
F1_2 P1_2 F4_2 84.5(8) . . . yes
F1_2 P1_2 F2_2 90.0(7) . . . yes
F1_2 P1_2 F5_2 90.0(7) . . . yes
C1 N1 C2 113.59(19) . . . yes
C1 N1 C5 140.7(3) . . . yes
C1 N1 C5A 114.1(2) . . . yes
C2 N1 C5 104.6(3) . . . yes
C2 N1 C5A 131.4(3) . . . yes
C3 N2 C4 120.00(17) . . . yes
C1 N2 C4 126.96(18) . . . yes
C1 N2 C3 112.79(18) . . . yes
C6 N3 C7 122.7(9) . . . yes
C6 N3 C8 124.2(7) . . . yes
C7 N3 C8 112.7(9) . . . yes
C6A N3A C7A 132.9(10) . . . yes
C6A N3A C8A 115.1(6) . . . yes
C7A N3A C8A 110.9(9) . . . yes
C7 N4 C10 126.2(13) . . . yes
C9 N4 C10 120.9(13) . . . yes
C7 N4 C9 112.9(9) . . . yes
C7A N4A C10A 127.3(12) . . . yes
C7A N4A C9A 112.4(8) . . . yes
C9A N4A C10A 119.9(12) . . . yes
N1 C1 N2 108.48(17) . . . yes
Pt1 C1 N2 126.67(14) . . . yes
Pt1 C1 N1 124.84(15) . . . yes
N1 C2 C3 102.15(19) . . . yes
N2 C3 C2 102.82(19) . . . yes
N1 C5 C6 112.0(4) . . . yes
N1 C5A C6A 110.4(4) . . . yes
N3 C6 C5 112.8(6) . . . yes
N3A C6A C5A 116.0(5) . . . yes
Pt1 C7 N3 121.7(9) . . . yes
Pt1 C7 N4 129.7(9) . . . yes
N3 C7 N4 108.6(11) . . . yes
Pt1 C7A N4A 124.7(8) . . . yes
Pt1 C7A N3A 126.3(9) . . . yes
N3A C7A N4A 109.1(12) . . . yes
N3 C8 C9 101.9(6) . . . yes
N3A C8A C9A 102.5(6) . . . yes
N4 C9 C8 102.0(8) . . . yes
N4A C9A C8A 102.3(7) . . . yes
H2A C2 H2B 109.00 . . . no
N1 C2 H2A 111.00 . . . no
N1 C2 H2B 111.00 . . . no
C3 C2 H2A 111.00 . . . no
C3 C2 H2B 111.00 . . . no
N2 C3 H3B 111.00 . . . no
C2 C3 H3A 111.00 . . . no
N2 C3 H3A 111.00 . . . no
H3A C3 H3B 109.00 . . . no
C2 C3 H3B 111.00 . . . no
N2 C4 H4B 109.00 . . . no
N2 C4 H4A 109.00 . . . no
H4A C4 H4B 109.00 . . . no
H4A C4 H4C 109.00 . . . no
N2 C4 H4C 109.00 . . . no
H4B C4 H4C 109.00 . . . no
C6 C5 H5A 109.00 . . . no
C6 C5 H5B 109.00 . . . no
N1 C5 H5A 109.00 . . . no
N1 C5 H5B 109.00 . . . no
H5A C5 H5B 108.00 . . . no
C6A C5A H5AA 110.00 . . . no
N1 C5A H5AA 110.00 . . . no
N1 C5A H5AB 110.00 . . . no
C6A C5A H5AB 110.00 . . . no
H5AA C5A H5AB 108.00 . . . no
H6A C6 H6B 108.00 . . . no
N3 C6 H6A 109.00 . . . no
N3 C6 H6B 109.00 . . . no
C5 C6 H6B 109.00 . . . no
C5 C6 H6A 109.00 . . . no
C5A C6A H6AA 108.00 . . . no
C5A C6A H6AB 108.00 . . . no
N3A C6A H6AA 108.00 . . . no
N3A C6A H6AB 108.00 . . . no
H6AA C6A H6AB 107.00 . . . no
C9 C8 H8A 111.00 . . . no
N3 C8 H8A 111.00 . . . no
N3 C8 H8B 111.00 . . . no
C9 C8 H8B 111.00 . . . no
H8A C8 H8B 109.00 . . . no
H8AA C8A H8AB 109.00 . . . no
N3A C8A H8AA 111.00 . . . no
N3A C8A H8AB 111.00 . . . no
C9A C8A H8AB 111.00 . . . no
C9A C8A H8AA 111.00 . . . no
H9A C9 H9B 109.00 . . . no
C8 C9 H9B 111.00 . . . no
N4 C9 H9A 111.00 . . . no
N4 C9 H9B 111.00 . . . no
C8 C9 H9A 111.00 . . . no
N4A C9A H9AA 111.00 . . . no
N4A C9A H9AB 111.00 . . . no
C8A C9A H9AA 111.00 . . . no
C8A C9A H9AB 111.00 . . . no
H9AA C9A H9AB 109.00 . . . no
H10D C10 H10F 109.00 . . . no
H10E C10 H10F 109.00 . . . no
N4 C10 H10D 109.00 . . . no
H10D C10 H10E 109.00 . . . no
N4 C10 H10E 109.00 . . . no
N4 C10 H10F 110.00 . . . no
H10B C10A H10C 110.00 . . . no
N4A C10A H10A 109.00 . . . no
N4A C10A H10B 109.00 . . . no
N4A C10A H10C 110.00 . . . no
H10A C10A H10B 109.00 . . . no
H10A C10A H10C 110.00 . . . no

loop_
_geom_bond_atom_site_label_1
_geom_bond_atom_site_label_2
_geom_bond_distance
_geom_bond_site_symmetry_1
_geom_bond_site_symmetry_2
_geom_bond_publ_flag
Pt1 C1 2.0337(19) . . yes
Pt1 C7 2.039(13) . . yes
Pt1 C7A 2.048(14) . . yes
Pt1 C1 2.0337(19) . 3_666 yes
Pt1 C7 2.039(13) . 3_666 yes
Pt1 C7A 2.048(14) . 3_666 yes
P1_1 F1_1 1.620(6) . . yes
P1_1 F2_1 1.600(7) . . yes
P1_1 F3_1 1.579(6) . . yes
P1_1 F4_1 1.599(11) . . yes
P1_1 F5_1 1.598(5) . . yes
P1_1 F6_1 1.580(5) . . yes
P1_2 F1_2 1.628(13) . . yes
P1_2 F5_2 1.570(14) . . yes
P1_2 F6_2 1.592(14) . . yes
P1_2 F4_2 1.604(18) . . yes
P1_2 F2_2 1.591(16) . . yes
P1_2 F3_2 1.557(13) . . yes
N1 C5A 1.580(5) . . yes
N1 C5 1.406(5) . . yes
N1 C2 1.459(4) . . yes
N1 C1 1.321(3) . . yes
N2 C3 1.462(4) . . yes
N2 C4 1.446(3) . . yes
N2 C1 1.326(2) . . yes
N3 C6 1.451(12) . . yes
N3 C7 1.325(14) . . yes
N3 C8 1.471(12) . . yes
N3A C8A 1.480(12) . . yes
N3A C7A 1.344(13) . . yes
N3A C6A 1.459(11) . . yes
N4 C10 1.455(15) . . yes
N4 C9 1.467(16) . . yes
N4 C7 1.33(2) . . yes
N4A C10A 1.454(14) . . yes
N4A C9A 1.466(15) . . yes
N4A C7A 1.327(19) . . yes
C2 C3 1.515(4) . . no
C5 C6 1.495(7) . . no
C5A C6A 1.512(9) . . no
C8 C9 1.519(11) . . no
C8A C9A 1.506(10) . . no
C2 H2B 0.9900 . . no
C2 H2A 0.9900 . . no
C3 H3A 0.9900 . . no
C3 H3B 0.9900 . . no
C4 H4A 0.9800 . . no
C4 H4B 0.9800 . . no
C4 H4C 0.9800 . . no
C5 H5B 0.9900 . . no
C5 H5A 0.9900 . . no
C5A H5AA 0.9900 . . no
C5A H5AB 0.9900 . . no
C6 H6A 0.9900 . . no
C6 H6B 0.9900 . . no
C6A H6AA 0.9900 . . no
C6A H6AB 0.9900 . . no
C8 H8A 0.9900 . . no
C8 H8B 0.9900 . . no
C8A H8AA 0.9900 . . no
C8A H8AB 0.9900 . . no
C9 H9A 0.9900 . . no
C9 H9B 0.9900 . . no
C9A H9AA 0.9900 . . no
C9A H9AB 0.9900 . . no
C10 H10D 0.9800 . . no
C10 H10E 0.9800 . . no
C10 H10F 0.9800 . . no
C10A H10B 0.9800 . . no
C10A H10C 0.9800 . . no
C10A H10A 0.9800 . . no

loop_
_geom_hbond_atom_site_label_D
_geom_hbond_atom_site_label_H
_geom_hbond_atom_site_label_A
_geom_hbond_distance_DH
_geom_hbond_distance_HA
_geom_hbond_distance_DA
_geom_hbond_angle_DHA
_geom_hbond_site_symmetry_A
_geom_hbond_publ_flag
C2 H2A F2_1 0.9900 2.5300 3.176(7) 122.00 2_646 yes
C2 H2A F2_2 0.9900 2.4900 3.101(14) 120.00 4_555 yes
C3 H3A F5_2 0.9900 2.4000 2.932(11) 113.00 4_555 yes
C5 H5A F5_2 0.9900 2.3400 3.301(14) 162.00 3_656 yes
C5 H5B F4_2 0.9900 2.4600 3.28(2) 140.00 . yes
C5 H5B F4_1 0.9900 2.4900 3.356(13) 146.00 3_666 yes
C9 H9A F4_1 0.9900 2.3500 3.329(11) 171.00 6_545 yes
C9 H9A F4_2 0.9900 2.2800 3.244(15) 164.00 8_454 yes
C10 H10F F3_1 0.9800 2.5200 3.481(16) 167.00 7_566 yes

loop_
_geom_torsion_atom_site_label_1
_geom_torsion_atom_site_label_2
_geom_torsion_atom_site_label_3
_geom_torsion_atom_site_label_4
_geom_torsion
_geom_torsion_site_symmetry_1
_geom_torsion_site_symmetry_2
_geom_torsion_site_symmetry_3
_geom_torsion_site_symmetry_4
_geom_torsion_publ_flag
C7 Pt1 C1 N1 52.9(4) . . . . no
C7 Pt1 C1 N2 -128.2(4) . . . . no
C7 Pt1 C1 N1 -127.1(4) 3_666 . . . no
C7 Pt1 C1 N2 51.8(4) 3_666 . . . no
C1 Pt1 C7 N3 -57.9(11) . . . . no
C1 Pt1 C7 N4 120.9(14) . . . . no
C1 Pt1 C7 N3 122.2(11) 3_666 . . . no
C1 Pt1 C7 N4 -59.1(14) 3_666 . . . no
C2 N1 C1 Pt1 178.7(2) . . . . no
C2 N1 C1 N2 -0.4(3) . . . . no
C5 N1 C1 Pt1 -16.2(6) . . . . no
C5 N1 C1 N2 164.7(5) . . . . no
C1 N1 C2 C3 -2.2(3) . . . . no
C5 N1 C2 C3 -172.5(3) . . . . no
C1 N1 C5 C6 10.4(8) . . . . no
C2 N1 C5 C6 176.4(4) . . . . no
C3 N2 C1 Pt1 -175.96(19) . . . . no
C3 N2 C1 N1 3.1(3) . . . . no
C4 N2 C1 Pt1 -1.7(4) . . . . no
C4 N2 C1 N1 177.3(3) . . . . no
C1 N2 C3 C2 -4.3(3) . . . . no
C4 N2 C3 C2 -179.0(3) . . . . no
C7 N3 C6 C5 87.0(11) . . . . no
C8 N3 C6 C5 -101.1(8) . . . . no
C6 N3 C7 Pt1 -2.6(15) . . . . no
C6 N3 C7 N4 178.4(10) . . . . no
C8 N3 C7 Pt1 -175.4(7) . . . . no
C8 N3 C7 N4 5.6(15) . . . . no
C6 N3 C8 C9 175.2(7) . . . . no
C7 N3 C8 C9 -12.1(10) . . . . no
C9 N4 C7 Pt1 -174.9(9) . . . . no
C9 N4 C7 N3 4.1(17) . . . . no
C10 N4 C7 Pt1 6(2) . . . . no
C10 N4 C7 N3 -175.6(13) . . . . no
C7 N4 C9 C8 -11.2(14) . . . . no
C10 N4 C9 C8 168.4(11) . . . . no
N1 C2 C3 N2 3.6(3) . . . . no
N1 C5 C6 N3 -67.4(7) . . . . no
N3 C8 C9 N4 12.9(8) . . . . no
